data_1507274
loop_
_publ_author_name
'Adjabeng, George'
'Brenstrum, Tim'
'Wilson, Jeffrey'
'Frampton, Christopher'
'Robertson, Al'
'Hillhouse, John'
'McNulty, James'
'Capretta, Alfredo'

_publ_section_title
;
 Novel class of tertiary phosphine ligands based on a phospha-adamantane
 framework and use in the Suzuki cross-coupling reactions of aryl halides
 under mild conditions.
;
_journal_issue 6
_journal_name_full 'Organic letters'
_journal_page_first 953
_journal_page_last 955
_journal_paper_doi 10.1021/ol0341647
_journal_volume 5
_journal_year 2003
_chemical_formula_sum 'C10 H17 O3 P'
_chemical_formula_weight 216.21
_chemical_name_common 'AL Compound 1'
_chemical_name_systematic
;
 ?
;
_space_group_IT_number 14
_symmetry_cell_setting monoclinic
_symmetry_space_group_name_Hall '-P 2ybc'
_symmetry_space_group_name_H-M 'P 1 21/c 1'
_atom_sites_solution_hydrogens geom
_atom_sites_solution_primary direct
_atom_sites_solution_secondary difmap
_audit_creation_method SHELXL-97
_cell_angle_alpha 90.00
_cell_angle_beta 94.1550(10)
_cell_angle_gamma 90.00
_cell_formula_units_Z 4
_cell_length_a 8.1422(3)
_cell_length_b 8.0756(2)
_cell_length_c 16.6229(5)
_cell_measurement_reflns_used 4319
_cell_measurement_temperature 123(1)
_cell_measurement_theta_max 28.963
_cell_measurement_theta_min 2.457
_cell_volume 1090.14(6)
_computing_cell_refinement 'SMART V5.059/SAINT V6.010 (Bruker AXS, 1997)'
_computing_data_collection 'SMART V5.059 (Bruker AXS, 1997)'
_computing_data_reduction 'SAINT V6.010 (Bruker AXS, 1997)'
_computing_molecular_graphics 'SHELXTL V5.10 (Sheldrick, 1997)'
_computing_publication_material 'SHELXTL V5.10 (Sheldrick, 1997)'
_computing_structure_refinement 'SHELXTL V5.10 (Sheldrick, 1997)'
_computing_structure_solution 'SHELXTL V5.10 (Sheldrick, 1997)'
_diffrn_ambient_temperature 123(1)
_diffrn_detector_area_resol_mean 8.192
_diffrn_measured_fraction_theta_full 1.000
_diffrn_measurement_device_type 'Bruker AXS 1K CCD area detector'
_diffrn_measurement_method 'narrow frame \w scans'
_diffrn_radiation_monochromator graphite
_diffrn_radiation_source 'fine-focus sealed tube'
_diffrn_radiation_type MoK\a
_diffrn_radiation_wavelength 0.71073
_diffrn_reflns_av_R_equivalents 0.0142
_diffrn_reflns_av_sigmaI/netI 0.0083
_diffrn_reflns_limit_h_max 10
_diffrn_reflns_limit_h_min -9
_diffrn_reflns_limit_k_max 10
_diffrn_reflns_limit_k_min -10
_diffrn_reflns_limit_l_max 20
_diffrn_reflns_limit_l_min -20
_diffrn_reflns_number 9074
_diffrn_reflns_theta_full 26.37
_diffrn_reflns_theta_max 26.37
_diffrn_reflns_theta_min 2.46
_diffrn_standards_decay_% none
_diffrn_standards_number 'see text'
_exptl_absorpt_coefficient_mu 0.232
_exptl_absorpt_correction_type none
_exptl_crystal_colour colourless
_exptl_crystal_density_diffrn 1.317
_exptl_crystal_density_meas ?
_exptl_crystal_density_method 'not measured'
_exptl_crystal_description prism
_exptl_crystal_F_000 464
_exptl_crystal_size_max 0.45
_exptl_crystal_size_mid 0.30
_exptl_crystal_size_min 0.25
_refine_diff_density_max 0.387
_refine_diff_density_min -0.229
_refine_diff_density_rms 0.050
_refine_ls_extinction_method none
_refine_ls_goodness_of_fit_ref 1.002
_refine_ls_hydrogen_treatment mixed
_refine_ls_matrix_type full
_refine_ls_number_parameters 151
_refine_ls_number_reflns 2231
_refine_ls_number_restraints 0
_refine_ls_restrained_S_all 1.002
_refine_ls_R_factor_all 0.0307
_refine_ls_R_factor_gt 0.0300
_refine_ls_shift/su_max 0.001
_refine_ls_shift/su_mean 0.000
_refine_ls_structure_factor_coef Fsqd
_refine_ls_weighting_details 'calc w=1/[\s^2^(Fo^2^)+(0.0500P)^2^+0.5250P] where P=(Fo^2^+2Fc^2^)/3'
_refine_ls_weighting_scheme calc
_refine_ls_wR_factor_gt 0.0838
_refine_ls_wR_factor_ref 0.0845
_reflns_number_gt 2166
_reflns_number_total 2231
_reflns_threshold_expression >2sigma(I)
_cod_data_source_file ol0341647si20030129_020527.cif
_cod_data_source_block csf129s
_cod_depositor_comments
;
The following automatic conversions were performed:

'_symmetry_cell_setting' value 'Monoclinic' changed to 'monoclinic'
according to /home/saulius/struct/CIF-dictionaries/cif_core.dic
dictionary named 'cif_core.dic' version 2.4.1 from 2010-06-29.

Automatic conversion script
Id: cif_fix_values 1715 2011-07-08 13:25:40Z adriana 

The following automatic conversions were performed:

'_exptl_crystal_density_meas' value 'not measured' was changed to '?'
- the value is perceived as not measured.

Automatic conversion script
Id: cif_fix_values 3008 2015-01-20 13:52:24Z robertas 
;
_cod_original_sg_symbol_H-M P2(1)/c
_cod_database_code 1507274

loop_
_symmetry_equiv_pos_as_xyz
'x, y, z'
'-x, y+1/2, -z+1/2'
'-x, -y, -z'
'x, -y-1/2, z-1/2'

loop_
_atom_site_label
_atom_site_type_symbol
_atom_site_fract_x
_atom_site_fract_y
_atom_site_fract_z
_atom_site_U_iso_or_equiv
_atom_site_adp_type
_atom_site_occupancy
_atom_site_symmetry_multiplicity
_atom_site_calc_flag
_atom_site_refinement_flags
P1 P 0.20754(4) 0.67171(4) 0.30095(2) 0.02448(12) Uani 1 1 d .
H1A H 0.263(4) 0.534(4) 0.3291(18) 0.112(10) Uiso 1 1 d .
O1 O 0.31008(10) 0.98348(10) 0.34082(5) 0.01939(19) Uani 1 1 d .
O2 O 0.25088(10) 0.96763(10) 0.47683(5) 0.01909(19) Uani 1 1 d .
O3 O 0.15533(10) 0.69370(10) 0.46184(5) 0.01938(19) Uani 1 1 d .
C1 C 0.37498(14) 0.81611(14) 0.33990(7) 0.0189(2) Uani 1 1 d .
C2 C 0.18787(14) 1.01170(15) 0.39714(7) 0.0190(2) Uani 1 1 d .
C3 C 0.03236(14) 0.90982(15) 0.37689(7) 0.0200(2) Uani 1 1 d .
H3A H -0.0519 0.9385 0.4146 0.024(4) Uiso 1 1 calc R
H3B H -0.0128 0.9361 0.3215 0.022(3) Uiso 1 1 calc R
C4 C 0.07166(14) 0.72529(15) 0.38324(7) 0.0193(2) Uani 1 1 d .
C5 C 0.51391(16) 0.82120(16) 0.28411(8) 0.0253(3) Uani 1 1 d .
H5A H 0.6024 0.8924 0.3075 0.032(4) Uiso 1 1 calc R
H5B H 0.4728 0.8655 0.2316 0.033(4) Uiso 1 1 calc R
H5C H 0.5565 0.7090 0.2771 0.041(5) Uiso 1 1 calc R
C6 C 0.15650(16) 1.19549(15) 0.39696(8) 0.0251(3) Uani 1 1 d .
H6A H 0.2593 1.2540 0.4127 0.039(5) Uiso 1 1 calc R
H6B H 0.0743 1.2215 0.4353 0.036(4) Uiso 1 1 calc R
H6C H 0.1155 1.2306 0.3427 0.038(4) Uiso 1 1 calc R
C7 C -0.08125(15) 0.61748(16) 0.37894(8) 0.0258(3) Uani 1 1 d .
H7A H -0.1547 0.6543 0.4196 0.035(4) Uiso 1 1 calc R
H7B H -0.0495 0.5020 0.3893 0.035(4) Uiso 1 1 calc R
H7C H -0.1383 0.6266 0.3252 0.033(4) Uiso 1 1 calc R
C8 C 0.43273(14) 0.76744(15) 0.42602(7) 0.0192(2) Uani 1 1 d .
H8A H 0.4650 0.6492 0.4276 0.025(4) Uiso 1 1 calc R
H8B H 0.5303 0.8342 0.4444 0.024(4) Uiso 1 1 calc R
C9 C 0.29537(14) 0.79618(14) 0.48212(7) 0.0188(2) Uani 1 1 d .
C10 C 0.34664(15) 0.76110(16) 0.56946(7) 0.0243(3) Uani 1 1 d .
H10A H 0.2546 0.7850 0.6025 0.032(4) Uiso 1 1 calc R
H10B H 0.4408 0.8311 0.5870 0.029(4) Uiso 1 1 calc R
H10C H 0.3778 0.6443 0.5757 0.038(5) Uiso 1 1 calc R

loop_
_atom_site_aniso_label
_atom_site_aniso_U_11
_atom_site_aniso_U_22
_atom_site_aniso_U_33
_atom_site_aniso_U_23
_atom_site_aniso_U_13
_atom_site_aniso_U_12
P1 0.02243(19) 0.0265(2) 0.02494(19) -0.00888(12) 0.00431(13) -0.00399(12)
O1 0.0206(4) 0.0167(4) 0.0212(4) 0.0019(3) 0.0041(3) 0.0007(3)
O2 0.0217(4) 0.0173(4) 0.0181(4) -0.0012(3) 0.0004(3) 0.0022(3)
O3 0.0179(4) 0.0203(4) 0.0198(4) 0.0027(3) 0.0006(3) -0.0017(3)
C1 0.0186(5) 0.0174(6) 0.0210(6) -0.0013(4) 0.0030(4) 0.0007(4)
C2 0.0195(6) 0.0188(6) 0.0186(5) 0.0005(4) 0.0019(4) 0.0026(4)
C3 0.0176(5) 0.0203(6) 0.0220(6) 0.0007(4) 0.0006(4) 0.0024(4)
C4 0.0177(5) 0.0202(6) 0.0200(5) 0.0002(4) 0.0002(4) 0.0003(4)
C5 0.0224(6) 0.0290(7) 0.0254(6) -0.0020(5) 0.0070(5) -0.0010(5)
C6 0.0271(6) 0.0182(6) 0.0299(6) 0.0004(5) 0.0008(5) 0.0032(5)
C7 0.0203(6) 0.0253(6) 0.0316(7) -0.0006(5) 0.0007(5) -0.0035(5)
C8 0.0163(5) 0.0189(6) 0.0222(6) -0.0003(4) 0.0009(4) 0.0013(4)
C9 0.0180(5) 0.0172(5) 0.0209(6) 0.0004(4) 0.0003(4) 0.0001(4)
C10 0.0246(6) 0.0273(6) 0.0207(6) 0.0029(5) -0.0004(5) -0.0001(5)

loop_
_atom_type_symbol
_atom_type_description
_atom_type_scat_dispersion_real
_atom_type_scat_dispersion_imag
_atom_type_scat_source
C C 0.0033 0.0016 'International Tables Vol C Tables 4.2.6.8 and 6.1.1.4'
H H 0.0000 0.0000 'International Tables Vol C Tables 4.2.6.8 and 6.1.1.4'
O O 0.0106 0.0060 'International Tables Vol C Tables 4.2.6.8 and 6.1.1.4'
P P 0.1023 0.0942 'International Tables Vol C Tables 4.2.6.8 and 6.1.1.4'

loop_
_geom_angle_atom_site_label_1
_geom_angle_atom_site_label_2
_geom_angle_atom_site_label_3
_geom_angle
C4 P1 C1 93.29(5)
C4 P1 H1A 98.5(14)
C1 P1 H1A 100.7(14)
C2 O1 C1 115.18(9)
C2 O2 C9 111.69(9)
C9 O3 C4 115.15(9)
O1 C1 C5 105.66(9)
O1 C1 C8 108.51(9)
C5 C1 C8 112.86(10)
O1 C1 P1 109.08(7)
C5 C1 P1 111.25(8)
C8 C1 P1 109.33(8)
O2 C2 O1 110.24(9)
O2 C2 C6 107.24(10)
O1 C2 C6 106.33(10)
O2 C2 C3 107.83(9)
O1 C2 C3 111.98(9)
C6 C2 C3 113.13(10)
C4 C3 C2 110.15(9)
C4 C3 H3A 109.6
C2 C3 H3A 109.6
C4 C3 H3B 109.6
C2 C3 H3B 109.6
H3A C3 H3B 108.1
O3 C4 C7 105.77(9)
O3 C4 C3 108.44(9)
C7 C4 C3 112.95(10)
O3 C4 P1 110.70(7)
C7 C4 P1 111.07(8)
C3 C4 P1 107.90(8)
C1 C5 H5A 109.5
C1 C5 H5B 109.5
H5A C5 H5B 109.5
C1 C5 H5C 109.5
H5A C5 H5C 109.5
H5B C5 H5C 109.5
C2 C6 H6A 109.5
C2 C6 H6B 109.5
H6A C6 H6B 109.5
C2 C6 H6C 109.5
H6A C6 H6C 109.5
H6B C6 H6C 109.5
C4 C7 H7A 109.5
C4 C7 H7B 109.5
H7A C7 H7B 109.5
C4 C7 H7C 109.5
H7A C7 H7C 109.5
H7B C7 H7C 109.5
C9 C8 C1 110.17(9)
C9 C8 H8A 109.6
C1 C8 H8A 109.6
C9 C8 H8B 109.6
C1 C8 H8B 109.6
H8A C8 H8B 108.1
O3 C9 O2 110.57(9)
O3 C9 C10 106.19(9)
O2 C9 C10 106.97(9)
O3 C9 C8 112.05(9)
O2 C9 C8 107.64(9)
C10 C9 C8 113.33(10)
C9 C10 H10A 109.5
C9 C10 H10B 109.5
H10A C10 H10B 109.5
C9 C10 H10C 109.5
H10A C10 H10C 109.5
H10B C10 H10C 109.5

loop_
_geom_bond_atom_site_label_1
_geom_bond_atom_site_label_2
_geom_bond_distance
P1 C4 1.8713(12)
P1 C1 1.8735(12)
P1 H1A 1.28(3)
O1 C2 1.4330(14)
O1 C1 1.4517(14)
O2 C2 1.4304(14)
O2 C9 1.4322(14)
O3 C9 1.4294(14)
O3 C4 1.4515(14)
C1 C5 1.5143(16)
C1 C8 1.5257(16)
C2 C6 1.5060(16)
C2 C3 1.5270(16)
C3 C4 1.5262(16)
C3 H3A 0.9900
C3 H3B 0.9900
C4 C7 1.5166(16)
C5 H5A 0.9800
C5 H5B 0.9800
C5 H5C 0.9800
C6 H6A 0.9800
C6 H6B 0.9800
C6 H6C 0.9800
C7 H7A 0.9800
C7 H7B 0.9800
C7 H7C 0.9800
C8 C9 1.5250(16)
C8 H8A 0.9900
C8 H8B 0.9900
C9 C10 1.5081(16)
C10 H10A 0.9800
C10 H10B 0.9800
C10 H10C 0.9800

loop_
_geom_torsion_atom_site_label_1
_geom_torsion_atom_site_label_2
_geom_torsion_atom_site_label_3
_geom_torsion_atom_site_label_4
_geom_torsion
C2 O1 C1 C5 -173.50(9)
C2 O1 C1 C8 -52.21(12)
C2 O1 C1 P1 66.81(10)
C4 P1 C1 O1 -59.65(8)
C4 P1 C1 C5 -175.81(9)
C4 P1 C1 C8 58.87(8)
C9 O2 C2 O1 -60.75(12)
C9 O2 C2 C6 -176.11(9)
C9 O2 C2 C3 61.77(11)
C1 O1 C2 O2 55.95(12)
C1 O1 C2 C6 171.88(9)
C1 O1 C2 C3 -64.10(12)
O2 C2 C3 C4 -58.14(12)
O1 C2 C3 C4 63.31(12)
C6 C2 C3 C4 -176.56(10)
C9 O3 C4 C7 -173.83(9)
C9 O3 C4 C3 -52.42(12)
C9 O3 C4 P1 65.76(11)
C2 C3 C4 O3 52.65(12)
C2 C3 C4 C7 169.54(10)
C2 C3 C4 P1 -67.30(10)
C1 P1 C4 O3 -57.32(8)
C1 P1 C4 C7 -174.51(9)
C1 P1 C4 C3 61.19(8)
O1 C1 C8 C9 52.54(12)
C5 C1 C8 C9 169.29(10)
P1 C1 C8 C9 -66.33(11)
C4 O3 C9 O2 55.95(12)
C4 O3 C9 C10 171.64(9)
C4 O3 C9 C8 -64.13(12)
C2 O2 C9 O3 -60.32(11)
C2 O2 C9 C10 -175.53(9)
C2 O2 C9 C8 62.37(11)
C1 C8 C9 O3 63.51(12)
C1 C8 C9 O2 -58.26(12)
C1 C8 C9 C10 -176.34(10)

loop_
_cod_related_entry_id
_cod_related_entry_database
_cod_related_entry_code
1 ChemSpider 10462051
